data_4320636
loop_
_publ_author_name
'Magnus G. Johnston'
'William T. A. Harrison'

_publ_section_title
;
 SrZn(SeO3)2 Containing Novel ZnO4+2 Bicapped Tetrahedra
;
_journal_name_full 'Inorganic Chemistry'
_journal_page_first 6518
_journal_page_last 6520
_journal_paper_doi 10.1021/ic010503l
_journal_volume 40
_journal_year 2001
_chemical_formula_moiety 'Sr, Zn, (Se, O3)2'
_chemical_formula_sum 'O6 Se2 Sr Zn'
_chemical_formula_weight 406.91
_chemical_name_common 'strontium zinc selenite'
_chemical_name_systematic
;
   ?
;
_space_group_IT_number 14
_symmetry_cell_setting monoclinic
_symmetry_space_group_name_Hall '-P 2yn'
_symmetry_space_group_name_H-M 'P 1 21/n 1'
_atom_sites_solution_hydrogens geom
_atom_sites_solution_primary direct
_atom_sites_solution_secondary difmap
_audit_creation_method SHELXL-97
_cell_angle_alpha 90.00
_cell_angle_beta 95.273(2)
_cell_angle_gamma 90.00
_cell_formula_units_Z 4
_cell_length_a 4.4836(3)
_cell_length_b 14.7576(10)
_cell_length_c 9.4264(7)
_cell_measurement_reflns_used 1820
_cell_measurement_temperature 293(2)
_cell_measurement_theta_max 32.48
_cell_measurement_theta_min 2.57
_cell_volume 621.08(8)
_computing_cell_refinement 'Bruker SMART software (Bruker, 1999)'
_computing_data_collection 'Bruker SMART software (Bruker, 1999)'
_computing_data_reduction 'Bruker SMART software (Bruker, 1999)'
_computing_molecular_graphics 'ORTEP-3 (Farrugia, 1997)'
_computing_publication_material 'SHELXL-97 (Sheldrick, 1997)'
_computing_structure_refinement 'SHELXL-97 (Sheldrick, 1997)'
_computing_structure_solution 'SHELXS-97 (Sheldrick, 1997)'
_diffrn_ambient_temperature 293(2)
_diffrn_measured_fraction_theta_full 0.996
_diffrn_measured_fraction_theta_max 0.996
_diffrn_measurement_device_type 'Bruker SMART1000 CCD diffractometer'
_diffrn_measurement_method \w
_diffrn_radiation_monochromator graphite
_diffrn_radiation_source 'fine-focus sealed tube'
_diffrn_radiation_type MoK\a
_diffrn_radiation_wavelength 0.71073
_diffrn_reflns_av_R_equivalents 0.0719
_diffrn_reflns_av_sigmaI/netI 0.0764
_diffrn_reflns_limit_h_max 5
_diffrn_reflns_limit_h_min -6
_diffrn_reflns_limit_k_max 22
_diffrn_reflns_limit_k_min -22
_diffrn_reflns_limit_l_max 14
_diffrn_reflns_limit_l_min -13
_diffrn_reflns_number 6367
_diffrn_reflns_theta_full 32.51
_diffrn_reflns_theta_max 32.51
_diffrn_reflns_theta_min 2.57
_diffrn_standards_decay_% 0
_exptl_absorpt_coefficient_mu 24.135
_exptl_absorpt_correction_T_max 0.928
_exptl_absorpt_correction_T_min 0.520
_exptl_absorpt_correction_type multi-scan
_exptl_absorpt_process_details 'SADABS (Bruker, 1999)'
_exptl_crystal_colour colourless
_exptl_crystal_density_diffrn 4.352
_exptl_crystal_density_method 'not measured'
_exptl_crystal_description rod
_exptl_crystal_F_000 736
_exptl_crystal_size_max 0.14
_exptl_crystal_size_mid 0.03
_exptl_crystal_size_min 0.03
_refine_diff_density_max 2.851
_refine_diff_density_min -1.721
_refine_diff_density_rms 0.423
_refine_ls_extinction_coef 0.0017(5)
_refine_ls_extinction_expression Fc^*^=kFc[1+0.001xFc^2^\l^3^/sin(2\q)]^-1/4^
_refine_ls_extinction_method SHELXL
_refine_ls_goodness_of_fit_ref 0.951
_refine_ls_hydrogen_treatment mixed
_refine_ls_matrix_type full
_refine_ls_number_parameters 92
_refine_ls_number_reflns 2243
_refine_ls_number_restraints 0
_refine_ls_restrained_S_all 0.951
_refine_ls_R_factor_all 0.0692
_refine_ls_R_factor_gt 0.0471
_refine_ls_shift/su_max 0.001
_refine_ls_shift/su_mean 0.000
_refine_ls_structure_factor_coef Fsqd
_refine_ls_weighting_details 'calc w=1/[\s^2^(Fo^2^)+(0.0548P)^2^+0.0000P] where P=(Fo^2^+2Fc^2^)/3'
_refine_ls_weighting_scheme calc
_refine_ls_wR_factor_gt 0.1007
_refine_ls_wR_factor_ref 0.1085
_reflns_number_gt 1637
_reflns_number_total 2243
_reflns_threshold_expression I>2\s(I)
_cod_data_source_file ic010503l.cif
_cod_data_source_block srznse
_cod_database_code 4320636

loop_
_symmetry_equiv_pos_as_xyz
'x, y, z'
'-x+1/2, y+1/2, -z+1/2'
'-x, -y, -z'
'x-1/2, -y-1/2, z-1/2'

loop_
_atom_site_label
_atom_site_type_symbol
_atom_site_fract_x
_atom_site_fract_y
_atom_site_fract_z
_atom_site_U_iso_or_equiv
_atom_site_adp_type
_atom_site_occupancy
_atom_site_symmetry_multiplicity
_atom_site_calc_flag
_atom_site_refinement_flags
_atom_site_disorder_assembly
_atom_site_disorder_group
Sr1 Sr 0.75128(13) 0.61662(4) 0.04059(6) 0.01371(15) Uani 1 1 d . . .
Zn1 Zn 0.73267(17) 0.84696(5) 0.22230(8) 0.01745(18) Uani 1 1 d . . .
Se1 Se 0.79514(15) 0.69631(4) 0.43436(7) 0.01532(16) Uani 1 1 d . . .
Se2 Se 0.25133(14) 0.99543(4) 0.21817(7) 0.01422(15) Uani 1 1 d . . .
O1 O 1.1295(11) 0.7061(3) 0.5336(5) 0.0211(10) Uani 1 1 d . . .
O2 O 0.6968(11) 0.8089(3) 0.4305(6) 0.0197(9) Uani 1 1 d . . .
O3 O 0.8973(14) 0.6910(4) 0.2685(5) 0.0325(13) Uani 1 1 d . . .
O4 O 0.1683(11) 0.8832(3) 0.2402(5) 0.0195(10) Uani 1 1 d . . .
O5 O 0.2255(11) 1.0344(3) 0.3855(5) 0.0190(9) Uani 1 1 d . . .
O6 O 0.6268(11) 0.9817(3) 0.2226(6) 0.0265(12) Uani 1 1 d . . .

loop_
_atom_site_aniso_label
_atom_site_aniso_U_11
_atom_site_aniso_U_22
_atom_site_aniso_U_33
_atom_site_aniso_U_23
_atom_site_aniso_U_13
_atom_site_aniso_U_12
Sr1 0.0163(3) 0.0108(2) 0.0139(3) -0.0019(2) 0.00091(19) -0.0011(2)
Zn1 0.0219(4) 0.0158(4) 0.0142(3) -0.0021(3) -0.0003(3) -0.0035(3)
Se1 0.0200(3) 0.0111(3) 0.0142(3) 0.0009(2) -0.0023(2) -0.0023(2)
Se2 0.0154(3) 0.0131(3) 0.0140(3) 0.0001(2) 0.0009(2) 0.0002(2)
O1 0.021(2) 0.021(2) 0.021(2) 0.0080(19) -0.0015(18) -0.0013(19)
O2 0.023(2) 0.012(2) 0.024(2) 0.0019(19) 0.0049(19) 0.0042(18)
O3 0.061(4) 0.026(3) 0.010(2) -0.006(2) 0.001(2) -0.006(3)
O4 0.021(2) 0.0099(19) 0.027(3) -0.0030(19) 0.0013(19) -0.0004(18)
O5 0.026(3) 0.014(2) 0.017(2) -0.0025(18) 0.0022(18) 0.0000(19)
O6 0.016(2) 0.018(2) 0.047(4) -0.005(2) 0.012(2) -0.0035(19)

loop_
_atom_type_symbol
_atom_type_description
_atom_type_scat_dispersion_real
_atom_type_scat_dispersion_imag
_atom_type_scat_source
O O 0.0106 0.0060 'International Tables Vol C Tables 4.2.6.8 and 6.1.1.4'
Zn Zn 0.2839 1.4301 'International Tables Vol C Tables 4.2.6.8 and 6.1.1.4'
Se Se -0.0929 2.2259 'International Tables Vol C Tables 4.2.6.8 and 6.1.1.4'
Sr Sr -1.5307 3.2498 'International Tables Vol C Tables 4.2.6.8 and 6.1.1.4'

loop_
_geom_angle_atom_site_label_1
_geom_angle_atom_site_label_2
_geom_angle_atom_site_label_3
_geom_angle
_geom_angle_site_symmetry_1
_geom_angle_site_symmetry_3
_geom_angle_publ_flag
O3 Sr1 O2 90.42(18) . 4_675 ?
O3 Sr1 O5 97.70(17) . 2_545 ?
O2 Sr1 O5 171.75(16) 4_675 2_545 ?
O3 Sr1 O5 148.46(17) . 4_675 ?
O2 Sr1 O5 97.58(15) 4_675 4_675 ?
O5 Sr1 O5 76.24(16) 2_545 4_675 ?
O3 Sr1 O1 67.65(17) . 4_575 ?
O2 Sr1 O1 74.74(15) 4_675 4_575 ?
O5 Sr1 O1 106.94(15) 2_545 4_575 ?
O5 Sr1 O1 143.87(14) 4_675 4_575 ?
O3 Sr1 O5 79.48(18) . 2_645 ?
O2 Sr1 O5 66.75(15) 4_675 2_645 ?
O5 Sr1 O5 116.11(18) 2_545 2_645 ?
O5 Sr1 O5 75.89(17) 4_675 2_645 ?
O1 Sr1 O5 128.50(15) 4_575 2_645 ?
O3 Sr1 O4 151.65(16) . 4_675 ?
O2 Sr1 O4 68.37(15) 4_675 4_675 ?
O5 Sr1 O4 103.47(14) 2_545 4_675 ?
O5 Sr1 O4 56.97(13) 4_675 4_675 ?
O1 Sr1 O4 88.07(14) 4_575 4_675 ?
O5 Sr1 O4 107.07(14) 2_645 4_675 ?
O3 Sr1 O2 107.63(18) . 4_575 ?
O2 Sr1 O2 111.96(18) 4_675 4_575 ?
O5 Sr1 O2 64.15(14) 2_545 4_575 ?
O5 Sr1 O2 97.56(14) 4_675 4_575 ?
O1 Sr1 O2 55.91(14) 4_575 4_575 ?
O5 Sr1 O2 172.87(15) 2_645 4_575 ?
O4 Sr1 O2 66.47(14) 4_675 4_575 ?
O3 Sr1 O6 68.24(17) . 2_645 ?
O2 Sr1 O6 119.11(14) 4_675 2_645 ?
O5 Sr1 O6 65.85(14) 2_545 2_645 ?
O5 Sr1 O6 81.33(14) 4_675 2_645 ?
O1 Sr1 O6 133.63(15) 4_575 2_645 ?
O5 Sr1 O6 53.89(14) 2_645 2_645 ?
O4 Sr1 O6 138.15(14) 4_675 2_645 ?
O2 Sr1 O6 128.64(14) 4_575 2_645 ?
O3 Sr1 Se2 164.53(15) . 4_675 ?
O2 Sr1 Se2 77.74(11) 4_675 4_675 ?
O5 Sr1 Se2 94.51(11) 2_545 4_675 ?
O5 Sr1 Se2 28.48(10) 4_675 4_675 ?
O1 Sr1 Se2 117.56(11) 4_575 4_675 ?
O5 Sr1 Se2 86.64(10) 2_645 4_675 ?
O4 Sr1 Se2 29.51(9) 4_675 4_675 ?
O2 Sr1 Se2 86.24(10) 4_575 4_675 ?
O6 Sr1 Se2 108.76(11) 2_645 4_675 ?
O1 Zn1 O4 109.1(2) 4_575 1_655 ?
O1 Zn1 O6 110.7(2) 4_575 . ?
O4 Zn1 O6 88.02(19) 1_655 . ?
O1 Zn1 O2 136.3(2) 4_575 . ?
O4 Zn1 O2 98.8(2) 1_655 . ?
O6 Zn1 O2 103.0(2) . . ?
O1 Zn1 O3 80.07(19) 4_575 . ?
O4 Zn1 O3 87.7(2) 1_655 . ?
O6 Zn1 O3 169.2(2) . . ?
O2 Zn1 O3 67.83(17) . . ?
O1 Zn1 O4 89.49(18) 4_575 . ?
O4 Zn1 O4 151.5(2) 1_655 . ?
O6 Zn1 O4 64.77(17) . . ?
O2 Zn1 O4 80.39(17) . . ?
O3 Zn1 O4 117.43(18) . . ?
O3 Se1 O1 102.4(3) . . ?
O3 Se1 O2 96.7(3) . . ?
O1 Se1 O2 98.1(2) . . ?
O6 Se2 O5 99.8(3) . . ?
O6 Se2 O4 96.2(2) . . ?
O5 Se2 O4 100.5(2) . . ?
Se1 O1 Zn1 126.1(3) . 4_676 ?
Se1 O1 Sr1 105.3(2) . 4_676 ?
Zn1 O1 Sr1 109.8(2) 4_676 4_676 ?
Se1 O2 Zn1 104.0(2) . . ?
Se1 O2 Sr1 127.6(2) . 4_576 ?
Zn1 O2 Sr1 113.4(2) . 4_576 ?
Se1 O2 Sr1 98.8(2) . 4_676 ?
Zn1 O2 Sr1 95.77(18) . 4_676 ?
Sr1 O2 Sr1 111.96(18) 4_576 4_676 ?
Se1 O3 Zn1 91.1(2) . . ?
Se1 O3 Sr1 140.2(3) . . ?
Zn1 O3 Sr1 102.4(2) . . ?
Se2 O4 Zn1 117.7(2) . 1_455 ?
Se2 O4 Zn1 88.13(19) . . ?
Zn1 O4 Zn1 151.5(2) 1_455 . ?
Se2 O4 Sr1 96.3(2) . 4_576 ?
Zn1 O4 Sr1 96.98(19) 1_455 4_576 ?
Zn1 O4 Sr1 91.49(15) . 4_576 ?
Se2 O5 Sr1 122.3(2) . 2 ?
Se2 O5 Sr1 102.9(2) . 4_576 ?
Sr1 O5 Sr1 103.76(16) 2 4_576 ?
Se2 O5 Sr1 105.3(2) . 2_655 ?
Sr1 O5 Sr1 116.11(17) 2 2_655 ?
Sr1 O5 Sr1 104.11(17) 4_576 2_655 ?
Se2 O6 Zn1 110.3(2) . . ?
Se2 O6 Sr1 93.0(2) . 2_655 ?
Zn1 O6 Sr1 128.2(3) . 2_655 ?

loop_
_geom_bond_atom_site_label_1
_geom_bond_atom_site_label_2
_geom_bond_distance
_geom_bond_site_symmetry_2
_geom_bond_publ_flag
Sr1 O3 2.447(5) . ?
Sr1 O2 2.580(5) 4_675 ?
Sr1 O5 2.608(5) 2_545 ?
Sr1 O5 2.662(5) 4_675 ?
Sr1 O1 2.672(5) 4_575 ?
Sr1 O5 2.676(5) 2_645 ?
Sr1 O4 2.822(5) 4_675 ?
Sr1 O2 2.827(5) 4_575 ?
Sr1 O6 3.004(5) 2_645 ?
Zn1 O1 1.960(5) 4_575 ?
Zn1 O4 2.017(5) 1_655 ?
Zn1 O6 2.045(5) . ?
Zn1 O2 2.062(5) . ?
Zn1 O3 2.443(6) . ?
Zn1 O4 2.607(5) . ?
Se1 O3 1.671(5) . ?
Se1 O1 1.699(5) . ?
Se1 O2 1.719(5) . ?
Se2 O6 1.692(5) . ?
Se2 O5 1.693(5) . ?
Se2 O4 1.715(5) . ?
